data_4021221
loop_
_publ_author_name
'Hiroto Nakano'
'Kouichi Takahashi'
'Yuko Okuyama'
'Chieko Senoo'
'Natsumi Tsugawa'
'Yuichiro Suzuki'
'Reiko Fujita'
'Kazuo Sasaki'
'Chizuko Kabuto'

_publ_section_title
;
 Chiral Phosphinooxazolidine Ligands for Palladium- and
 Platinum-Catalyzed Asymmetric Diels-Alder Reactions
;
_journal_name_full 'Journal of Organic Chemistry'
_journal_page_first 7092
_journal_page_last 7100
_journal_paper_doi 10.1021/jo049375j
_journal_volume 69
_journal_year 2004
_chemical_formula_moiety 'C36 H32 Cl2 N O2 P Pd '
_chemical_formula_sum 'C36 H32 Cl2 N O2 P Pd'
_chemical_formula_weight 718.93
_space_group_IT_number 4
_symmetry_cell_setting monoclinic
_symmetry_space_group_name_Hall 'P 2yb'
_symmetry_space_group_name_H-M 'P 1 21 1'
_cell_angle_alpha 90
_cell_angle_beta 93.6970(10)
_cell_angle_gamma 90
_cell_formula_units_Z 2
_cell_length_a 12.259(3)
_cell_length_b 10.597(2)
_cell_length_c 12.465(3)
_cell_measurement_temperature 173.1
_cell_volume 1615.9(6)
_exptl_crystal_density_diffrn 1.477
_cod_original_sg_symbol_H-M 'P 21'
_cod_original_formula_sum 'C36 H32 Cl2 N O2 P Pd '
_cod_database_code 4021221

loop_
_symmetry_equiv_pos_site_id
_symmetry_equiv_pos_as_xyz
1 +X,+Y,+Z
2 -X,1/2+Y,-Z

loop_
_atom_site_label
_atom_site_type_symbol
_atom_site_fract_x
_atom_site_fract_y
_atom_site_fract_z
_atom_site_U_iso_or_equiv
_atom_site_adp_type
_atom_site_occupancy
_atom_site_symmetry_multiplicity
_atom_site_calc_flag
_atom_site_refinement_flags
_atom_site_disorder_assembly
_atom_site_disorder_group
Pd(1) Pd 0.313430(10) 0.34837(3) 0.908070(10) 0.01749(3) Uani 1.00 1 d . . .
Cl(1) Cl 0.21871(5) 0.49507(6) 1.00104(5) 0.0271(1) Uani 1.00 1 d . . .
Cl(2) Cl 0.45249(5) 0.50024(6) 0.88665(5) 0.0319(2) Uani 1.00 1 d . . .
P(1) P 0.18169(4) 0.21159(6) 0.94229(5) 0.01729(13) Uani 1.00 1 d . . .
O(1) O 0.26604(11) 0.1552(1) 0.70314(11) 0.0207(4) Uani 1.00 1 d . . .
O(2) O 0.6046(2) 0.0217(2) 0.7839(2) 0.0468(6) Uani 1.00 1 d . . .
N(1) N 0.4031(1) 0.2182(2) 0.82052(13) 0.0171(4) Uani 1.00 1 d . . .
C(1) C 0.3455(2) 0.1023(2) 0.7779(2) 0.0197(5) Uani 1.00 1 d . . .
C(2) C 0.5098(2) 0.1885(2) 0.8797(2) 0.0241(6) Uani 1.00 1 d . . .
C(3) C 0.5908(2) 0.1544(2) 0.7959(2) 0.0273(6) Uani 1.00 1 d . . .
C(4) C 0.5400(2) 0.2070(2) 0.6890(2) 0.0251(6) Uani 1.00 1 d . . .
C(5) C 0.4318(2) 0.2724(2) 0.7135(2) 0.0183(5) Uani 1.00 1 d . . .
C(6) C 0.3267(2) 0.2430(2) 0.6395(2) 0.0202(5) Uani 1.00 1 d . . .
C(7) C 0.2994(2) 0.0142(2) 0.8567(2) 0.0198(5) Uani 1.00 1 d . . .
C(8) C 0.2282(2) 0.0500(2) 0.9352(2) 0.0188(5) Uani 1.00 1 d . . .
C(9) C 0.1938(2) -0.0407(2) 1.0063(2) 0.0236(6) Uani 1.00 1 d . . .
C(10) C 0.2267(2) -0.1654(2) 0.9991(2) 0.0259(5) Uani 1.00 1 d . . .
C(11) C 0.2959(2) -0.2005(2) 0.9219(2) 0.0284(6) Uani 1.00 1 d . . .
C(12) C 0.3327(2) -0.1111(2) 0.8519(2) 0.0258(6) Uani 1.00 1 d . . .
C(13) C 0.3516(2) 0.1797(2) 0.5332(2) 0.0244(6) Uani 1.00 1 d . . .
C(14) C 0.4163(2) 0.2395(3) 0.4619(2) 0.0383(7) Uani 1.00 1 d . . .
C(15) C 0.4363(2) 0.1818(4) 0.3642(2) 0.0521(9) Uani 1.00 1 d . . .
C(16) C 0.3895(2) 0.0669(4) 0.3374(2) 0.0541(9) Uani 1.00 1 d . . .
C(17) C 0.3244(2) 0.0089(3) 0.4072(2) 0.0472(9) Uani 1.00 1 d . . .
C(18) C 0.3056(2) 0.0637(2) 0.5046(2) 0.0342(7) Uani 1.00 1 d . . .
C(19) C 0.2534(2) 0.3561(3) 0.6127(1) 0.0246(5) Uani 1.00 1 d . . .
C(20) C 0.2956(3) 0.4764(3) 0.6047(3) 0.0629(11) Uani 1.00 1 d . . .
C(21) C 0.2284(4) 0.5757(3) 0.5678(3) 0.0829(13) Uani 1.00 1 d . . .
C(22) C 0.1197(3) 0.5554(3) 0.5406(2) 0.0591(10) Uani 1.00 1 d . . .
C(23) C 0.0779(3) 0.4372(3) 0.5483(2) 0.0531(9) Uani 1.00 1 d . . .
C(24) C 0.1441(2) 0.3380(4) 0.5849(2) 0.0381(6) Uani 1.00 1 d . . .
C(25) C 0.0602(2) 0.2204(2) 0.8511(2) 0.0206(5) Uani 1.00 1 d . . .
C(26) C 0.0185(2) 0.3379(3) 0.8203(2) 0.0247(5) Uani 1.00 1 d . . .
C(27) C -0.0764(2) 0.3468(3) 0.7537(2) 0.0303(5) Uani 1.00 1 d . . .
C(28) C -0.1286(2) 0.2379(2) 0.7171(2) 0.0327(6) Uani 1.00 1 d . . .
C(29) C -0.0882(2) 0.1215(2) 0.7471(2) 0.0355(7) Uani 1.00 1 d . . .
C(30) C 0.0063(2) 0.1117(2) 0.8136(2) 0.0309(6) Uani 1.00 1 d . . .
C(31) C 0.1317(2) 0.2242(2) 1.0762(2) 0.0206(5) Uani 1.00 1 d . . .
C(32) C 0.2043(2) 0.2513(2) 1.1636(2) 0.0273(6) Uani 1.00 1 d . . .
C(33) C 0.1676(2) 0.2594(2) 1.2657(2) 0.0352(7) Uani 1.00 1 d . . .
C(34) C 0.0588(2) 0.2404(3) 1.2817(2) 0.0390(7) Uani 1.00 1 d . . .
C(35) C -0.0140(2) 0.2106(3) 1.1963(2) 0.0403(7) Uani 1.00 1 d . . .
C(36) C 0.0221(2) 0.2031(2) 1.0932(2) 0.0295(6) Uani 1.00 1 d . . .
H(1) H 0.3971 0.0545 0.7368 0.023 Uiso 1.00 1 c R . .
H(2) H 0.4428 0.3638 0.7197 0.022 Uiso 1.00 1 c R . .
H(3) H 0.5891 0.2671 0.6586 0.030 Uiso 1.00 1 c R . .
H(4) H 0.5257 0.1392 0.6378 0.030 Uiso 1.00 1 c R . .
H(5) H 0.6616 0.1945 0.8140 0.033 Uiso 1.00 1 c R . .
H(6) H 0.5012 0.1182 0.9283 0.029 Uiso 1.00 1 c R . .
H(7) H 0.5360 0.2608 0.9215 0.029 Uiso 1.00 1 c R . .
H(8) H 0.1480 -0.0172 1.0594 0.028 Uiso 1.00 1 c R . .
H(9) H 0.2023 -0.2249 1.0469 0.031 Uiso 1.00 1 c R . .
H(10) H 0.3174 -0.2843 0.9165 0.034 Uiso 1.00 1 c R . .
H(11) H 0.3807 -0.1349 0.8008 0.031 Uiso 1.00 1 c R . .
H(12) H 0.4460 0.3183 0.4790 0.046 Uiso 1.00 1 c R . .
H(13) H 0.4818 0.2212 0.3176 0.063 Uiso 1.00 1 c R . .
H(14) H 0.4026 0.0293 0.2720 0.064 Uiso 1.00 1 c R . .
H(15) H 0.2921 -0.0683 0.3890 0.056 Uiso 1.00 1 c R . .
H(16) H 0.2618 0.0228 0.5520 0.041 Uiso 1.00 1 c R . .
H(17) H 0.3695 0.4902 0.6221 0.074 Uiso 1.00 1 c R . .
H(18) H 0.2578 0.6561 0.5623 0.097 Uiso 1.00 1 c R . .
H(19) H 0.0749 0.6221 0.5172 0.071 Uiso 1.00 1 c R . .
H(20) H 0.0043 0.4225 0.5294 0.064 Uiso 1.00 1 c R . .
H(21) H 0.1143 0.2577 0.5903 0.046 Uiso 1.00 1 c R . .
H(22) H -0.1044 0.4254 0.7335 0.036 Uiso 1.00 1 c R . .
H(23) H 0.0543 0.4108 0.8449 0.029 Uiso 1.00 1 c R . .
H(24) H -0.1919 0.2435 0.6721 0.039 Uiso 1.00 1 c R . .
H(25) H -0.1246 0.0490 0.7227 0.043 Uiso 1.00 1 c R . .
H(26) H 0.0341 0.0326 0.8326 0.036 Uiso 1.00 1 c R . .
H(27) H 0.2777 0.2650 1.1527 0.033 Uiso 1.00 1 c R . .
H(28) H 0.2168 0.2768 1.3238 0.042 Uiso 1.00 1 c R . .
H(29) H 0.0342 0.2486 1.3504 0.047 Uiso 1.00 1 c R . .
H(30) H -0.0870 0.1949 1.2078 0.049 Uiso 1.00 1 c R . .
H(31) H -0.0267 0.1840 1.0352 0.035 Uiso 1.00 1 c R . .
H(32) H 0.653(3) -0.002(3) 0.843(3) 0.071(11) Uiso 1.00 1 c . . .

loop_
_atom_site_aniso_label
_atom_site_aniso_U_11
_atom_site_aniso_U_22
_atom_site_aniso_U_33
_atom_site_aniso_U_12
_atom_site_aniso_U_13
_atom_site_aniso_U_23
Pd(1) 0.02078(7) 0.01457(6) 0.01729(7) -0.00224(7) 0.00253(5) -0.00024(7)
Cl(1) 0.0325(3) 0.0171(3) 0.0327(3) 0.0002(2) 0.0092(3) -0.0033(2)
Cl(2) 0.0377(3) 0.0267(3) 0.0327(3) -0.0151(3) 0.0138(3) -0.0099(2)
P(1) 0.0182(3) 0.0155(3) 0.0184(3) -0.0001(2) 0.0028(2) 0.0012(2)
O(1) 0.0197(7) 0.0226(8) 0.0196(7) -0.0032(6) 0.0007(6) 0.0013(6)
O(2) 0.0607(13) 0.0395(11) 0.0396(11) 0.0270(10) -0.0026(10) -0.0013(9)
N(1) 0.0193(8) 0.0159(8) 0.0162(8) -0.0022(7) 0.0011(7) 0.0008(7)
C(1) 0.0208(10) 0.0176(10) 0.0207(10) -0.0010(8) 0.0007(8) -0.0012(8)
C(2) 0.0250(11) 0.0284(12) 0.0184(11) -0.0003(10) -0.0022(9) 0.0017(9)
C(3) 0.0212(11) 0.0337(12) 0.0268(12) 0.0004(9) -0.0007(9) 0.0005(10)
C(4) 0.0224(11) 0.0290(12) 0.0242(11) -0.0011(9) 0.0031(9) 0.0018(9)
C(5) 0.0201(10) 0.0186(10) 0.0163(10) -0.0035(8) 0.0018(8) 0.0020(8)
C(6) 0.0176(10) 0.0242(11) 0.0190(11) -0.0023(8) 0.0023(8) 0.0019(9)
C(7) 0.0204(10) 0.0168(10) 0.0222(10) -0.0029(8) 0.0005(8) 0.0011(8)
C(8) 0.0178(10) 0.0163(10) 0.0223(10) 0.0002(8) 0.0006(8) 0.0024(8)
C(9) 0.0233(11) 0.0236(11) 0.0239(11) -0.0024(9) 0.0027(9) 0.0028(9)
C(10) 0.0269(10) 0.0186(11) 0.0318(11) -0.0051(11) -0.0014(8) 0.0072(11)
C(11) 0.0270(12) 0.0150(10) 0.042(2) 0.0008(8) -0.0026(11) 0.0037(9)
C(12) 0.0279(12) 0.0191(10) 0.0308(12) 0.0008(8) 0.0054(10) -0.0028(9)
C(13) 0.0216(10) 0.0319(12) 0.0194(11) 0.0061(9) -0.0004(8) -0.0022(9)
C(14) 0.0325(13) 0.060(2) 0.0227(12) -0.0025(12) 0.0037(10) 0.0033(12)
C(15) 0.034(1) 0.097(3) 0.027(1) 0.011(2) 0.0110(11) 0.006(2)
C(16) 0.044(2) 0.085(2) 0.033(2) 0.029(2) -0.0029(13) -0.022(2)
C(17) 0.054(2) 0.047(2) 0.039(2) 0.017(1) -0.006(1) -0.0201(13)
C(18) 0.039(1) 0.0324(13) 0.0310(13) 0.0071(11) -0.0018(11) -0.0112(11)
C(19) 0.0309(10) 0.0274(11) 0.0154(8) 0.0070(12) 0.0019(7) 0.0006(12)
C(20) 0.060(2) 0.031(2) 0.093(3) -0.001(1) -0.031(2) 0.016(2)
C(21) 0.106(3) 0.033(2) 0.104(3) 0.014(2) -0.037(3) 0.014(2)
C(22) 0.078(2) 0.057(2) 0.042(2) 0.042(2) 0.001(2) 0.012(2)
C(23) 0.037(2) 0.081(2) 0.041(2) 0.027(2) 0.0037(13) 0.017(2)
C(24) 0.0302(11) 0.046(2) 0.0379(12) 0.012(2) 0.0038(9) 0.009(2)
C(25) 0.0200(10) 0.0252(11) 0.0165(10) 0.0018(8) 0.0012(8) 0.0020(8)
C(26) 0.0266(10) 0.0216(10) 0.0257(9) 0.0028(11) 0.0005(8) -0.0022(11)
C(27) 0.0282(10) 0.0346(11) 0.0276(10) 0.013(1) -0.0011(8) 0.005(2)
C(28) 0.0225(11) 0.049(2) 0.0263(12) 0.0009(10) -0.0032(9) -0.0002(11)
C(29) 0.0318(13) 0.036(1) 0.037(1) -0.0101(11) -0.0082(11) -0.0034(11)
C(30) 0.0315(13) 0.0262(12) 0.0340(13) -0.0014(10) -0.0051(10) 0.0025(10)
C(31) 0.0233(10) 0.0169(10) 0.0217(10) 0.0010(8) 0.0031(8) 0.0024(8)
C(32) 0.0284(12) 0.0292(12) 0.0240(11) -0.0012(9) 0.0006(9) 0.0027(9)
C(33) 0.043(2) 0.040(1) 0.0225(12) -0.0013(11) -0.0045(11) 0.0022(10)
C(34) 0.047(2) 0.049(2) 0.0222(12) 0.0079(13) 0.0108(11) 0.0019(11)
C(35) 0.0316(13) 0.058(2) 0.033(1) 0.0011(12) 0.0106(11) 0.0015(13)
C(36) 0.0250(11) 0.0400(13) 0.0239(12) -0.0000(10) 0.0052(9) 0.0016(10)

loop_
_geom_bond_atom_site_label_1
_geom_bond_atom_site_label_2
_geom_bond_distance
_geom_bond_publ_flag
_geom_bond_site_symmetry_1
_geom_bond_site_symmetry_2
Pd(1) Cl(1) 2.2982(7) ? . .
Pd(1) Cl(2) 2.3720(7) ? . .
Pd(1) P(1) 2.2316(6) ? . .
Pd(1) N(1) 2.111(2) ? . .
P(1) C(8) 1.808(2) ? . .
P(1) C(25) 1.817(2) ? . .
P(1) C(31) 1.819(2) ? . .
O(1) C(1) 1.419(2) ? . .
O(1) C(6) 1.457(3) ? . .
O(2) C(3) 1.425(3) ? . .
N(1) C(1) 1.497(3) ? . .
N(1) C(2) 1.494(3) ? . .
N(1) C(5) 1.514(3) ? . .
C(1) C(7) 1.493(3) ? . .
C(2) C(3) 1.530(3) ? . .
C(3) C(4) 1.539(3) ? . .
C(4) C(5) 1.544(3) ? . .
C(5) C(6) 1.567(3) ? . .
C(6) C(13) 1.534(3) ? . .
C(6) C(19) 1.521(3) ? . .
C(7) C(8) 1.404(3) ? . .
C(7) C(12) 1.391(3) ? . .
C(8) C(9) 1.391(3) ? . .
C(9) C(10) 1.386(3) ? . .
C(10) C(11) 1.375(3) ? . .
C(11) C(12) 1.383(3) ? . .
C(13) C(14) 1.382(3) ? . .
C(13) C(18) 1.390(3) ? . .
C(14) C(15) 1.399(4) ? . .
C(15) C(16) 1.378(5) ? . .
C(16) C(17) 1.365(4) ? . .
C(17) C(18) 1.378(4) ? . .
C(19) C(20) 1.382(4) ? . .
C(19) C(24) 1.376(3) ? . .
C(20) C(21) 1.396(5) ? . .
C(21) C(22) 1.370(6) ? . .
C(22) C(23) 1.359(5) ? . .
C(23) C(24) 1.387(5) ? . .
C(25) C(26) 1.391(3) ? . .
C(25) C(30) 1.393(3) ? . .
C(26) C(27) 1.388(3) ? . .
C(27) C(28) 1.383(4) ? . .
C(28) C(29) 1.372(4) ? . .
C(29) C(30) 1.384(3) ? . .
C(31) C(32) 1.391(3) ? . .
C(31) C(36) 1.392(3) ? . .
C(32) C(33) 1.380(3) ? . .
C(33) C(34) 1.376(4) ? . .
C(34) C(35) 1.381(4) ? . .
C(35) C(36) 1.388(4) ? . .
O(2) H(32) 0.95(3) ? . .
C(1) H(1) 0.9801 ? . .
C(2) H(6) 0.9699 ? . .
C(2) H(7) 0.9700 ? . .
C(3) H(5) 0.9800 ? . .
C(4) H(3) 0.9700 ? . .
C(4) H(4) 0.9700 ? . .
C(5) H(2) 0.9800 ? . .
C(9) H(8) 0.9299 ? . .
C(10) H(9) 0.9300 ? . .
C(11) H(10) 0.9300 ? . .
C(12) H(11) 0.9300 ? . .
C(14) H(12) 0.9300 ? . .
C(15) H(13) 0.9300 ? . .
C(16) H(14) 0.9301 ? . .
C(17) H(15) 0.9301 ? . .
C(18) H(16) 0.9299 ? . .
C(20) H(17) 0.9300 ? . .
C(21) H(18) 0.9300 ? . .
C(22) H(19) 0.9301 ? . .
C(23) H(20) 0.9300 ? . .
C(24) H(21) 0.9299 ? . .
C(26) H(23) 0.9300 ? . .
C(27) H(22) 0.9300 ? . .
C(28) H(24) 0.9300 ? . .
C(29) H(25) 0.9300 ? . .
C(30) H(26) 0.9299 ? . .
C(32) H(27) 0.9299 ? . .
C(33) H(28) 0.9300 ? . .
C(34) H(29) 0.9300 ? . .
C(35) H(30) 0.9300 ? . .
C(36) H(31) 0.9300 ? . .
